data_7105124
loop_
_publ_author_name
'Nicolaou, K C'
'Dong, Lin'
'Deng, Lujiang'
'Talbot, Adam C'
'Chen, David Y-K'

_publ_section_title
;
 Synthesis of functionalized maoecrystal V core structures.
;
_journal_issue 1
_journal_name_full 'Chemical communications (Cambridge, England)'
_journal_page_first 70
_journal_page_last 72
_journal_paper_doi 10.1039/b917045f
_journal_volume 46
_journal_year 2009
_chemical_absolute_configuration 'CHOOSE rm ad rmad syn or unk'
_chemical_formula_moiety 'C16 H18 O4 '
_chemical_formula_sum 'C16 H18 O4'
_chemical_formula_weight 274.32
_space_group_IT_number 1
_symmetry_cell_setting triclinic
_symmetry_Int_Tables_number 1
_symmetry_space_group_name_Hall 'P 1'
_symmetry_space_group_name_H-M 'P 1'
_cell_angle_alpha 102.121(4)
_cell_angle_beta 98.334(3)
_cell_angle_gamma 104.318(5)
_cell_formula_units_Z 2
_cell_length_a 6.746(3)
_cell_length_b 8.675(3)
_cell_length_c 11.483(4)
_cell_measurement_reflns_used 1516
_cell_measurement_temperature 110.1
_cell_measurement_theta_max 31.4
_cell_measurement_theta_min 2.5
_cell_volume 622.7(4)
_computing_cell_refinement CrystalClear
_computing_data_collection CrystalClear
_computing_data_reduction CrystalStructure
_computing_publication_material 'CrystalStructure 3.8'
_computing_structure_refinement CRYSTALS
_computing_structure_solution SHELXS97
_diffrn_detector_area_resol_mean 14.63
_diffrn_measured_fraction_theta_full 0.886
_diffrn_measured_fraction_theta_max 0.886
_diffrn_measurement_device_type 'Rigaku Saturn'
_diffrn_measurement_method \w
_diffrn_radiation_type 'Mo K\a'
_diffrn_radiation_wavelength 0.71075
_diffrn_reflns_av_R_equivalents 0.017
_diffrn_reflns_limit_h_max 9
_diffrn_reflns_limit_h_min -6
_diffrn_reflns_limit_k_max 12
_diffrn_reflns_limit_k_min -12
_diffrn_reflns_limit_l_max 15
_diffrn_reflns_limit_l_min -15
_diffrn_reflns_number 9568
_diffrn_reflns_theta_full 31.04
_diffrn_reflns_theta_max 31.04
_exptl_absorpt_coefficient_mu 0.104
_exptl_absorpt_correction_T_max 0.981
_exptl_absorpt_correction_T_min 0.935
_exptl_absorpt_correction_type multi-scan
_exptl_absorpt_process_details 'Jacobson, R. (1998) Private communication'
_exptl_crystal_colour colorless
_exptl_crystal_density_diffrn 1.463
_exptl_crystal_density_method 'not measured'
_exptl_crystal_description unknown
_exptl_crystal_F_000 292.00
_exptl_crystal_size_max 0.40
_exptl_crystal_size_mid 0.26
_exptl_crystal_size_min 0.18
_refine_diff_density_max 57.50
_refine_diff_density_min -9.46
_refine_ls_abs_structure_details 'Flack, H. D. (1983), Acta Cryst. A39, 876-881. 1542 Friedel Pairs'
_refine_ls_abs_structure_Flack -2(2)
_refine_ls_extinction_coef 87(3)
_refine_ls_extinction_method 'Larson (1970) Crystallographic Computing eq. 22'
_refine_ls_goodness_of_fit_ref 6.924
_refine_ls_hydrogen_treatment refall
_refine_ls_number_parameters 439
_refine_ls_number_reflns 8104
_refine_ls_R_factor_gt 0.0459
_refine_ls_shift/su_max 9.1257
_refine_ls_structure_factor_coef F
_refine_ls_weighting_details 'w = 1.0'
_refine_ls_weighting_scheme unit
_refine_ls_wR_factor_ref 0.0427
_reflns_number_gt 8079
_reflns_number_total 5075
_reflns_threshold_expression F^2^>2.0\s(F^2^)
_cod_data_source_file b917045f.txt
_cod_data_source_block '__M0807001'
_cod_original_formula_sum 'C16 H18 O4 '
_cod_database_code 7105124

loop_
_symmetry_equiv_pos_site_id
_symmetry_equiv_pos_as_xyz
1 +X,+Y,+Z

loop_
_atom_site_label
_atom_site_type_symbol
_atom_site_fract_x
_atom_site_fract_y
_atom_site_fract_z
_atom_site_U_iso_or_equiv
_atom_site_adp_type
_atom_site_occupancy
_atom_site_symmetry_multiplicity
_atom_site_calc_flag
_atom_site_refinement_flags
_atom_site_disorder_assembly
_atom_site_disorder_group
O(1) O 0.6048(6) -0.0786(4) 0.8685(3) 0.0317(10) Uani 1.00 1 d P . .
O(2) O 1.1874(5) 0.1029(4) 1.1962(2) 0.0165(9) Uani 0.99 1 d P . .
O(3) O 1.4085(5) 0.2375(4) 0.9876(3) 0.0264(10) Uani 0.99 1 d P . .
O(4) O 0.9270(6) 0.5452(5) 1.3496(3) 0.0358(12) Uani 1.01 1 d P . .
O(5) O 0.8854(5) 0.6184(4) 0.8646(3) 0.0276(9) Uani 1.03 1 d P . .
O(6) O 0.3025(5) 0.4410(4) 0.5350(2) 0.0214(8) Uani 1.02 1 d P . .
O(7) O 0.0855(5) 0.3070(5) 0.7437(3) 0.0301(11) Uani 1.03 1 d P . .
O(8) O 0.5701(6) -0.0018(4) 0.3810(3) 0.0319(11) Uani 1.00 1 d P . .
C(1) C 0.6775(6) -0.0552(6) 0.9738(4) 0.0148(10) Uani 0.92 1 d P . .
C(2) C 0.5503(7) -0.1234(6) 1.0599(4) 0.0289(12) Uani 1.08 1 d P . .
C(3) C 0.6641(7) -0.2228(5) 1.1300(3) 0.0241(11) Uani 1.01 1 d P . .
C(4) C 0.8763(7) -0.1124(5) 1.2059(4) 0.0236(12) Uani 1.04 1 d P . .
C(5) C 1.0097(7) -0.0346(6) 1.1248(4) 0.0098(11) Uani 0.79 1 d P . .
C(6) C 0.9059(7) 0.0363(5) 1.0305(3) 0.0190(11) Uani 1.04 1 d P . .
C(7) C 1.0511(7) 0.0485(6) 0.9395(3) 0.0180(12) Uani 0.93 1 d P . .
C(8) C 1.2434(6) 0.1850(5) 1.0201(3) 0.0191(10) Uani 0.99 1 d P . .
C(9) C 1.1893(6) 0.2377(5) 1.1408(3) 0.0143(10) Uani 0.94 1 d P . .
C(10) C 0.9517(5) 0.2236(5) 1.0997(3) 0.0145(10) Uani 1.00 1 d P . .
C(11) C 0.9336(7) 0.3485(5) 1.0237(4) 0.0202(11) Uani 1.03 1 d P . .
C(12) C 1.0972(8) 0.5168(6) 1.0898(4) 0.0320(13) Uani 1.25 1 d P . .
C(13) C 1.1771(7) 0.5197(5) 1.2245(3) 0.0128(10) Uani 0.90 1 d P . .
C(14) C 1.3134(6) 0.4037(5) 1.2274(3) 0.0261(10) Uani 1.12 1 d P . .
C(15) C 0.8704(7) 0.2764(5) 1.2145(3) 0.0158(10) Uani 0.96 1 d P . .
C(16) C 0.9885(7) 0.4607(5) 1.2731(3) 0.0292(11) Uani 1.16 1 d P . .
C(17) C 0.8159(7) 0.5979(5) 0.7553(4) 0.0263(11) Uani 1.10 1 d P . .
C(18) C 0.9420(7) 0.6649(6) 0.6704(4) 0.0192(13) Uani 0.95 1 d P . .
C(19) C 0.8311(7) 0.7608(5) 0.6017(4) 0.0244(12) Uani 1.02 1 d P . .
C(20) C 0.6200(7) 0.6507(5) 0.5240(3) 0.0202(11) Uani 0.99 1 d P . .
C(21) C 0.4862(6) 0.5787(5) 0.6030(3) 0.0297(10) Uani 1.24 1 d P . .
C(22) C 0.5906(7) 0.5026(5) 0.7007(3) 0.0176(11) Uani 1.03 1 d P . .
C(23) C 0.4385(7) 0.4948(5) 0.7913(3) 0.0256(11) Uani 1.11 1 d P . .
C(24) C 0.2452(7) 0.3609(5) 0.7167(3) 0.0198(10) Uani 1.03 1 d P . .
C(25) C 0.3057(7) 0.3042(5) 0.5910(4) 0.0218(11) Uani 1.11 1 d P . .
C(26) C 0.5289(7) 0.3169(5) 0.6285(3) 0.0192(11) Uani 1.06 1 d P . .
C(27) C 0.6207(6) 0.2616(5) 0.5160(3) 0.0231(11) Uani 1.07 1 d P . .
C(28) C 0.5078(6) 0.0842(5) 0.4567(3) 0.0130(11) Uani 0.83 1 d P . .
C(29) C 0.3147(6) 0.0195(4) 0.5073(3) 0.0299(10) Uani 1.17 1 d P . .
C(30) C 0.3988(7) 0.0249(6) 0.6401(4) 0.0138(12) Uani 0.82 1 d P . .
C(31) C 0.5571(7) 0.1943(5) 0.7066(3) 0.0185(11) Uani 0.99 1 d P . .
C(32) C 0.1787(7) 0.1414(6) 0.5062(4) 0.0139(11) Uani 0.92 1 d P . .
H(1) H 0.4118 -0.1963 1.0132 0.033 Uiso 1.00 1 c R . .
H(2) H 0.5274 -0.0317 1.1189 0.033 Uiso 1.00 1 c R . .
H(3) H 0.5767 -0.2692 1.1836 0.031 Uiso 1.00 1 c R . .
H(4) H 0.6850 -0.3155 1.0710 0.031 Uiso 1.00 1 c R . .
H(5) H 0.9483 -0.1785 1.2476 0.029 Uiso 1.00 1 c R . .
H(6) H 0.8553 -0.0240 1.2689 0.029 Uiso 1.00 1 c R . .
H(7) H 1.0656 -0.1214 1.0808 0.011 Uiso 1.00 1 c R . .
H(8) H 1.0842 -0.0565 0.9119 0.025 Uiso 1.00 1 c R . .
H(9) H 0.9903 0.0808 0.8678 0.024 Uiso 1.00 1 c R . .
H(10) H 0.7901 0.3600 1.0133 0.023 Uiso 1.00 1 c R . .
H(11) H 0.9614 0.3085 0.9421 0.022 Uiso 1.00 1 c R . .
H(12) H 1.2152 0.5359 1.0474 0.037 Uiso 1.00 1 c R . .
H(13) H 1.0300 0.6059 1.0878 0.037 Uiso 1.00 1 c R . .
H(14) H 1.2584 0.6340 1.2721 0.014 Uiso 1.00 1 c R . .
H(15) H 1.4448 0.4468 1.2009 0.028 Uiso 1.00 1 c R . .
H(16) H 1.3493 0.3905 1.3108 0.027 Uiso 1.00 1 c R . .
H(17) H 0.8957 0.2097 1.2721 0.018 Uiso 1.00 1 c R . .
H(18) H 0.7180 0.2608 1.1926 0.017 Uiso 1.00 1 c R . .
H(19) H 0.9661 0.5735 0.6117 0.022 Uiso 1.00 1 c R . .
H(20) H 1.0797 0.7377 0.7183 0.022 Uiso 1.00 1 c R . .
H(21) H 0.8089 0.8532 0.6603 0.025 Uiso 1.00 1 c R . .
H(22) H 0.9189 0.8075 0.5484 0.025 Uiso 1.00 1 c R . .
H(23) H 0.5478 0.7156 0.4810 0.023 Uiso 1.00 1 c R . .
H(24) H 0.6427 0.5621 0.4621 0.023 Uiso 1.00 1 c R . .
H(25) H 0.4328 0.6666 0.6477 0.034 Uiso 1.00 1 c R . .
H(26) H 0.4977 0.4641 0.8642 0.027 Uiso 1.00 1 c R . .
H(27) H 0.4077 0.6011 0.8171 0.027 Uiso 1.00 1 c R . .
H(28) H 0.6005 0.3295 0.4584 0.031 Uiso 1.00 1 c R . .
H(29) H 0.7723 0.2753 0.5399 0.031 Uiso 1.00 1 c R . .
H(30) H 0.2333 -0.0947 0.4596 0.036 Uiso 1.00 1 c R . .
H(31) H 0.2803 0.0061 0.6822 0.016 Uiso 1.00 1 c R . .
H(32) H 0.4661 -0.0640 0.6427 0.017 Uiso 1.00 1 c R . .
H(33) H 0.7009 0.1835 0.7154 0.024 Uiso 1.00 1 c R . .
H(34) H 0.5315 0.2336 0.7889 0.024 Uiso 1.00 1 c R . .
H(35) H 0.1422 0.1530 0.4224 0.018 Uiso 1.00 1 c R . .
H(36) H 0.0475 0.0979 0.5327 0.018 Uiso 1.00 1 c R . .

loop_
_atom_site_aniso_label
_atom_site_aniso_U_11
_atom_site_aniso_U_22
_atom_site_aniso_U_33
_atom_site_aniso_U_12
_atom_site_aniso_U_13
_atom_site_aniso_U_23
O(1) 0.033(2) 0.034(2) 0.0214(19) 0.0010(16) -0.0061(15) 0.0108(15)
O(2) 0.0138(18) 0.0140(18) 0.0198(18) 0.0002(13) 0.0026(13) 0.0051(13)
O(3) 0.020(2) 0.030(2) 0.026(2) 0.0025(16) 0.0103(15) 0.0054(15)
O(4) 0.047(2) 0.028(2) 0.034(2) 0.0167(19) 0.0152(18) -0.0013(17)
O(5) 0.0244(18) 0.028(2) 0.0255(18) 0.0030(15) 0.0004(13) 0.0041(14)
O(6) 0.0234(19) 0.0204(17) 0.0203(17) 0.0073(13) -0.0004(12) 0.0073(12)
O(7) 0.024(2) 0.039(2) 0.028(2) 0.0075(17) 0.0109(16) 0.0085(16)
O(8) 0.035(2) 0.025(2) 0.035(2) 0.0059(17) 0.0204(17) -0.0001(15)
C(1) 0.009(2) 0.010(2) 0.021(2) -0.0044(16) 0.0042(15) 0.0030(15)
C(2) 0.022(2) 0.036(2) 0.024(2) 0.0052(19) -0.0012(18) 0.0071(18)
C(3) 0.029(2) 0.021(2) 0.028(2) 0.0107(18) 0.0097(17) 0.0121(16)
C(4) 0.023(2) 0.027(2) 0.022(2) 0.0072(19) 0.0053(18) 0.0103(17)
C(5) 0.016(2) 0.003(2) 0.009(2) -0.0030(17) 0.0086(16) 0.0035(16)
C(6) 0.016(2) 0.018(2) 0.023(2) 0.0048(17) 0.0044(16) 0.0052(15)
C(7) 0.023(2) 0.022(2) 0.016(2) 0.0113(19) 0.0142(17) 0.0081(17)
C(8) 0.018(2) 0.010(2) 0.032(2) 0.0044(15) 0.0059(15) 0.0101(15)
C(9) 0.0176(19) 0.021(2) 0.008(2) 0.0094(16) 0.0054(14) 0.0054(16)
C(10) 0.0124(17) 0.012(2) 0.0181(19) 0.0008(15) 0.0014(14) 0.0058(15)
C(11) 0.018(2) 0.014(2) 0.024(2) -0.0009(17) 0.0004(17) 0.0031(17)
C(12) 0.038(2) 0.025(2) 0.030(2) 0.0062(19) 0.005(2) 0.0060(18)
C(13) 0.009(2) 0.017(2) 0.0085(17) 0.0004(16) 0.0001(14) 0.0008(13)
C(14) 0.028(2) 0.018(2) 0.022(2) -0.0031(15) 0.0006(15) -0.0007(14)
C(15) 0.022(2) 0.0080(18) 0.013(2) -0.0000(15) 0.0066(17) -0.0042(14)
C(16) 0.032(2) 0.025(2) 0.0282(19) 0.0099(18) 0.0009(15) 0.0048(15)
C(17) 0.034(2) 0.0217(19) 0.024(2) 0.0143(16) 0.0014(17) 0.0036(15)
C(18) 0.016(2) 0.010(2) 0.028(2) -0.003(2) 0.012(2) 0.001(2)
C(19) 0.023(2) 0.019(2) 0.021(2) -0.0091(18) 0.0048(18) -0.0003(17)
C(20) 0.026(2) 0.012(2) 0.018(2) -0.0004(17) 0.0034(17) 0.0041(16)
C(21) 0.023(2) 0.030(2) 0.032(2) 0.0074(16) -0.0026(15) 0.0055(15)
C(22) 0.021(2) 0.018(2) 0.012(2) 0.0034(17) 0.0029(16) 0.0032(16)
C(23) 0.025(2) 0.021(2) 0.023(2) 0.0005(17) -0.0008(16) -0.0019(15)
C(24) 0.022(2) 0.030(2) 0.0097(16) 0.0112(17) 0.0065(14) 0.0022(12)
C(25) 0.019(2) 0.015(2) 0.030(2) 0.0019(16) 0.0039(16) 0.0067(16)
C(26) 0.019(2) 0.022(2) 0.015(2) 0.0055(17) 0.0061(17) 0.0006(15)
C(27) 0.019(2) 0.030(2) 0.028(2) 0.0109(17) 0.0096(16) 0.0153(15)
C(28) 0.017(2) 0.016(2) 0.008(2) 0.0076(17) 0.0065(16) 0.0033(17)
C(29) 0.037(2) 0.016(2) 0.037(2) 0.0082(16) 0.0079(15) 0.0054(15)
C(30) 0.012(2) 0.013(2) 0.016(2) 0.0020(18) 0.0022(17) 0.0066(18)
C(31) 0.021(2) 0.024(2) 0.015(2) 0.0101(18) 0.0047(17) 0.0095(17)
C(32) 0.010(2) 0.019(2) 0.017(2) 0.0080(18) 0.0032(16) 0.0076(17)

loop_
_atom_type_symbol
_atom_type_description
_atom_type_scat_dispersion_real
_atom_type_scat_dispersion_imag
_atom_type_scat_source
C C 0.003 0.002
;
International Tables for Crystallography
(1992, Vol. C, Tables 4.2.6.8 and 6.1.1.4)
;
H H 0.000 0.000
;
International Tables for Crystallography
(1992, Vol. C, Table 6.1.1.4)
;
O O 0.011 0.006
;
International Tables for Crystallography
(1992, Vol. C, Tables 4.2.6.8 and 6.1.1.4)
;

loop_
_geom_angle_atom_site_label_1
_geom_angle_atom_site_label_2
_geom_angle_atom_site_label_3
_geom_angle
_geom_angle_publ_flag
_geom_angle_site_symmetry_1
_geom_angle_site_symmetry_2
_geom_angle_site_symmetry_3
C(5) O(2) C(9) 106.8(3) yes . . .
C(21) O(6) C(25) 106.6(3) yes . . .
O(1) C(1) C(2) 121.9(3) yes . . .
O(1) C(1) C(6) 122.9(4) yes . . .
C(2) C(1) C(6) 115.1(3) yes . . .
C(1) C(2) C(3) 111.0(4) yes . . .
C(2) C(3) C(4) 110.4(3) yes . . .
C(3) C(4) C(5) 110.4(3) yes . . .
O(2) C(5) C(4) 111.8(3) yes . . .
O(2) C(5) C(6) 103.8(3) yes . . .
C(4) C(5) C(6) 118.0(4) yes . . .
C(1) C(6) C(5) 115.3(4) yes . . .
C(1) C(6) C(7) 114.9(3) yes . . .
C(1) C(6) C(10) 115.6(4) yes . . .
C(5) C(6) C(7) 104.6(4) yes . . .
C(5) C(6) C(10) 103.3(3) yes . . .
C(7) C(6) C(10) 101.5(3) yes . . .
C(6) C(7) C(8) 100.0(3) yes . . .
O(3) C(8) C(7) 125.0(3) yes . . .
O(3) C(8) C(9) 128.2(3) yes . . .
C(7) C(8) C(9) 106.8(3) yes . . .
O(2) C(9) C(8) 105.2(3) yes . . .
O(2) C(9) C(10) 104.2(3) yes . . .
O(2) C(9) C(14) 112.4(3) yes . . .
C(8) C(9) C(10) 100.4(3) yes . . .
C(8) C(9) C(14) 120.0(3) yes . . .
C(10) C(9) C(14) 113.0(3) yes . . .
C(6) C(10) C(9) 90.6(3) yes . . .
C(6) C(10) C(11) 118.5(3) yes . . .
C(6) C(10) C(15) 122.2(3) yes . . .
C(9) C(10) C(11) 108.7(3) yes . . .
C(9) C(10) C(15) 107.3(3) yes . . .
C(11) C(10) C(15) 107.0(3) yes . . .
C(10) C(11) C(12) 108.9(3) yes . . .
C(11) C(12) C(13) 109.8(4) yes . . .
C(12) C(13) C(14) 109.0(3) yes . . .
C(12) C(13) C(16) 106.3(3) yes . . .
C(14) C(13) C(16) 110.3(3) yes . . .
C(9) C(14) C(13) 107.6(3) yes . . .
C(10) C(15) C(16) 107.3(3) yes . . .
O(4) C(16) C(13) 124.8(3) yes . . .
O(4) C(16) C(15) 121.9(4) yes . . .
C(13) C(16) C(15) 113.2(3) yes . . .
O(5) C(17) C(18) 123.9(3) yes . . .
O(5) C(17) C(22) 119.7(4) yes . . .
C(18) C(17) C(22) 116.3(3) yes . . .
C(17) C(18) C(19) 110.8(4) yes . . .
C(18) C(19) C(20) 111.0(3) yes . . .
C(19) C(20) C(21) 109.9(3) yes . . .
O(6) C(21) C(20) 113.7(3) yes . . .
O(6) C(21) C(22) 102.4(3) yes . . .
C(20) C(21) C(22) 117.3(4) yes . . .
C(17) C(22) C(21) 112.5(3) yes . . .
C(17) C(22) C(23) 116.1(3) yes . . .
C(17) C(22) C(26) 121.0(4) yes . . .
C(21) C(22) C(23) 103.0(4) yes . . .
C(21) C(22) C(26) 100.9(3) yes . . .
C(23) C(22) C(26) 100.8(3) yes . . .
C(22) C(23) C(24) 102.7(3) yes . . .
O(7) C(24) C(23) 129.7(3) yes . . .
O(7) C(24) C(25) 126.4(3) yes . . .
C(23) C(24) C(25) 103.9(3) yes . . .
O(6) C(25) C(24) 103.6(3) yes . . .
O(6) C(25) C(26) 105.3(3) yes . . .
O(6) C(25) C(32) 111.8(3) yes . . .
C(24) C(25) C(26) 101.9(3) yes . . .
C(24) C(25) C(32) 118.8(4) yes . . .
C(26) C(25) C(32) 113.9(4) yes . . .
C(22) C(26) C(25) 94.4(3) yes . . .
C(22) C(26) C(27) 121.2(3) yes . . .
C(22) C(26) C(31) 115.5(3) yes . . .
C(25) C(26) C(27) 110.5(3) yes . . .
C(25) C(26) C(31) 110.8(3) yes . . .
C(27) C(26) C(31) 104.1(4) yes . . .
C(26) C(27) C(28) 108.2(3) yes . . .
O(8) C(28) C(27) 123.2(4) yes . . .
O(8) C(28) C(29) 123.5(3) yes . . .
C(27) C(28) C(29) 113.2(3) yes . . .
C(28) C(29) C(30) 105.5(3) yes . . .
C(28) C(29) C(32) 108.3(3) yes . . .
C(30) C(29) C(32) 108.6(3) yes . . .
C(29) C(30) C(31) 110.8(4) yes . . .
C(26) C(31) C(30) 107.6(3) yes . . .
C(25) C(32) C(29) 107.6(3) yes . . .
C(1) C(2) H(1) 109.7(5) no . . .
C(1) C(2) H(2) 109.5(5) no . . .
C(3) C(2) H(1) 109.1(5) no . . .
C(3) C(2) H(2) 109.4(5) no . . .
H(1) C(2) H(2) 108.0(6) no . . .
C(2) C(3) H(3) 109.7(5) no . . .
C(2) C(3) H(4) 109.4(4) no . . .
C(4) C(3) H(3) 109.9(4) no . . .
C(4) C(3) H(4) 109.3(5) no . . .
H(3) C(3) H(4) 108.0(5) no . . .
C(3) C(4) H(5) 109.3(4) no . . .
C(3) C(4) H(6) 109.5(5) no . . .
C(5) C(4) H(5) 110.3(5) no . . .
C(5) C(4) H(6) 109.1(5) no . . .
H(5) C(4) H(6) 108.2(5) no . . .
O(2) C(5) H(7) 107.9 no . . .
C(4) C(5) H(7) 107.1 no . . .
C(6) C(5) H(7) 107.8 no . . .
C(6) C(7) H(8) 111.4(5) no . . .
C(6) C(7) H(9) 111.9(5) no . . .
C(8) C(7) H(8) 111.9(5) no . . .
C(8) C(7) H(9) 112.0(5) no . . .
H(8) C(7) H(9) 109.4(5) no . . .
C(10) C(11) H(10) 109.6(5) no . . .
C(10) C(11) H(11) 109.7(5) no . . .
C(12) C(11) H(10) 110.7(5) no . . .
C(12) C(11) H(11) 109.4(5) no . . .
H(10) C(11) H(11) 108.4(5) no . . .
C(11) C(12) H(12) 110.2(4) no . . .
C(11) C(12) H(13) 109.0(5) no . . .
C(13) C(12) H(12) 110.5(5) no . . .
C(13) C(12) H(13) 109.3(5) no . . .
H(12) C(12) H(13) 108.0(6) no . . .
C(12) C(13) H(14) 110.4 no . . .
C(14) C(13) H(14) 110.4 no . . .
C(16) C(13) H(14) 110.5 no . . .
C(9) C(14) H(15) 109.6(4) no . . .
C(9) C(14) H(16) 109.8(4) no . . .
C(13) C(14) H(15) 110.7(5) no . . .
C(13) C(14) H(16) 110.6(4) no . . .
H(15) C(14) H(16) 108.5(5) no . . .
C(10) C(15) H(17) 110.6(5) no . . .
C(10) C(15) H(18) 109.6(4) no . . .
C(16) C(15) H(17) 110.2(3) no . . .
C(16) C(15) H(18) 110.6(4) no . . .
H(17) C(15) H(18) 108.5(5) no . . .
C(17) C(18) H(19) 109.9(5) no . . .
C(17) C(18) H(20) 108.9(5) no . . .
C(19) C(18) H(19) 109.4(5) no . . .
C(19) C(18) H(20) 109.6(5) no . . .
H(19) C(18) H(20) 108.1(6) no . . .
C(18) C(19) H(21) 109.4(5) no . . .
C(18) C(19) H(22) 109.7(5) no . . .
C(20) C(19) H(21) 109.4(5) no . . .
C(20) C(19) H(22) 109.2(4) no . . .
H(21) C(19) H(22) 108.1(6) no . . .
C(19) C(20) H(23) 110.1(4) no . . .
C(19) C(20) H(24) 109.4(5) no . . .
C(21) C(20) H(23) 109.0(5) no . . .
C(21) C(20) H(24) 110.2(4) no . . .
H(23) C(20) H(24) 108.1(5) no . . .
O(6) C(21) H(25) 107.1 no . . .
C(20) C(21) H(25) 108.2 no . . .
C(22) C(21) H(25) 107.5 no . . .
C(22) C(23) H(26) 110.9(5) no . . .
C(22) C(23) H(27) 111.5(5) no . . .
C(24) C(23) H(26) 111.0(4) no . . .
C(24) C(23) H(27) 111.4(5) no . . .
H(26) C(23) H(27) 109.2(5) no . . .
C(26) C(27) H(28) 109.3(5) no . . .
C(26) C(27) H(29) 111.1(4) no . . .
C(28) C(27) H(28) 110.1(3) no . . .
C(28) C(27) H(29) 109.8(5) no . . .
H(28) C(27) H(29) 108.4(5) no . . .
C(28) C(29) H(30) 111.3 no . . .
C(30) C(29) H(30) 111.4 no . . .
C(32) C(29) H(30) 111.5 no . . .
C(29) C(30) H(31) 108.9(4) no . . .
C(29) C(30) H(32) 109.7(4) no . . .
C(31) C(30) H(31) 109.0(4) no . . .
C(31) C(30) H(32) 110.1(4) no . . .
H(31) C(30) H(32) 108.2(6) no . . .
C(26) C(31) H(33) 110.7(5) no . . .
C(26) C(31) H(34) 110.3(5) no . . .
C(30) C(31) H(33) 109.4(5) no . . .
C(30) C(31) H(34) 110.5(4) no . . .
H(33) C(31) H(34) 108.3(5) no . . .
C(25) C(32) H(35) 110.5(5) no . . .
C(25) C(32) H(36) 111.0(5) no . . .
C(29) C(32) H(35) 109.6(5) no . . .
C(29) C(32) H(36) 109.8(5) no . . .
H(35) C(32) H(36) 108.4(5) no . . .

loop_
_geom_bond_atom_site_label_1
_geom_bond_atom_site_label_2
_geom_bond_distance
_geom_bond_publ_flag
_geom_bond_site_symmetry_1
_geom_bond_site_symmetry_2
O(1) C(1) 1.191(5) yes . .
O(2) C(5) 1.459(4) yes . .
O(2) C(9) 1.441(6) yes . .
O(3) C(8) 1.236(5) yes . .
O(4) C(16) 1.211(6) yes . .
O(5) C(17) 1.234(5) yes . .
O(6) C(21) 1.472(4) yes . .
O(6) C(25) 1.466(6) yes . .
O(7) C(24) 1.177(6) yes . .
O(8) C(28) 1.216(6) yes . .
C(1) C(2) 1.518(7) yes . .
C(1) C(6) 1.521(5) yes . .
C(2) C(3) 1.556(7) yes . .
C(3) C(4) 1.528(5) yes . .
C(4) C(5) 1.529(7) yes . .
C(5) C(6) 1.522(7) yes . .
C(6) C(7) 1.534(7) yes . .
C(6) C(10) 1.583(6) yes . .
C(7) C(8) 1.541(5) yes . .
C(8) C(9) 1.492(6) yes . .
C(9) C(10) 1.571(6) yes . .
C(9) C(14) 1.525(5) yes . .
C(10) C(11) 1.544(7) yes . .
C(10) C(15) 1.526(6) yes . .
C(11) C(12) 1.556(5) yes . .
C(12) C(13) 1.555(6) yes . .
C(13) C(14) 1.524(7) yes . .
C(13) C(16) 1.481(6) yes . .
C(15) C(16) 1.551(5) yes . .
C(17) C(18) 1.498(7) yes . .
C(17) C(22) 1.507(5) yes . .
C(18) C(19) 1.513(8) yes . .
C(19) C(20) 1.529(5) yes . .
C(20) C(21) 1.492(6) yes . .
C(21) C(22) 1.582(7) yes . .
C(22) C(23) 1.563(7) yes . .
C(22) C(26) 1.570(6) yes . .
C(23) C(24) 1.514(5) yes . .
C(24) C(25) 1.570(6) yes . .
C(25) C(26) 1.474(7) yes . .
C(25) C(32) 1.503(5) yes . .
C(26) C(27) 1.550(6) yes . .
C(26) C(31) 1.556(7) yes . .
C(27) C(28) 1.497(5) yes . .
C(28) C(29) 1.531(6) yes . .
C(29) C(30) 1.534(6) yes . .
C(29) C(32) 1.563(7) yes . .
C(30) C(31) 1.549(5) yes . .
C(2) H(1) 0.990(5) no . .
C(2) H(2) 0.990(7) no . .
C(3) H(3) 0.990(7) no . .
C(3) H(4) 0.990(6) no . .
C(4) H(5) 0.990(7) no . .
C(4) H(6) 0.990(6) no . .
C(5) H(7) 1.000 no . .
C(7) H(8) 0.990(7) no . .
C(7) H(9) 0.990(7) no . .
C(11) H(10) 0.990(7) no . .
C(11) H(11) 0.990(6) no . .
C(12) H(12) 0.990(8) no . .
C(12) H(13) 0.990(8) no . .
C(13) H(14) 1.000 no . .
C(14) H(15) 0.990(6) no . .
C(14) H(16) 0.990(6) no . .
C(15) H(17) 0.990(6) no . .
C(15) H(18) 0.990(6) no . .
C(18) H(19) 0.990(7) no . .
C(18) H(20) 0.990(5) no . .
C(19) H(21) 0.990(7) no . .
C(19) H(22) 0.990(7) no . .
C(20) H(23) 0.990(7) no . .
C(20) H(24) 0.990(6) no . .
C(21) H(25) 1.000 no . .
C(23) H(26) 0.990(6) no . .
C(23) H(27) 0.990(7) no . .
C(27) H(28) 0.990(6) no . .
C(27) H(29) 0.990(6) no . .
C(29) H(30) 1.000 no . .
C(30) H(31) 0.990(7) no . .
C(30) H(32) 0.990(8) no . .
C(31) H(33) 0.990(7) no . .
C(31) H(34) 0.990(6) no . .
C(32) H(35) 0.990(7) no . .
C(32) H(36) 0.990(7) no . .

loop_
_geom_contact_atom_site_label_1
_geom_contact_atom_site_label_2
_geom_contact_distance
_geom_contact_publ_flag
_geom_contact_site_symmetry_1
_geom_contact_site_symmetry_2
O(1) O(3) 3.448(6) ? . 1_455
O(1) O(5) 3.596(6) ? . 1_545
O(1) C(17) 3.546(6) ? . 1_545
O(1) C(23) 3.467(5) ? . 1_545
O(1) C(30) 3.189(6) ? . .
O(1) C(31) 3.350(6) ? . .
O(2) O(8) 3.518(5) ? . 1_656
O(2) C(28) 3.486(5) ? . 1_656
O(2) C(32) 3.516(5) ? . 1_656
O(3) O(1) 3.448(6) ? . 1_655
O(3) O(7) 3.541(5) ? . 1_655
O(3) C(1) 3.458(7) ? . 1_655
O(3) C(11) 3.371(6) ? . 1_655
O(3) C(23) 3.482(6) ? . 1_655
O(3) C(31) 3.489(6) ? . 1_655
O(4) O(6) 3.485(5) ? . 1_656
O(4) C(18) 3.591(6) ? . 1_556
O(4) C(19) 3.342(6) ? . 1_556
O(4) C(20) 3.242(6) ? . 1_556
O(5) O(1) 3.596(6) ? . 1_565
O(5) O(7) 3.438(6) ? . 1_655
O(5) C(1) 3.541(6) ? . 1_565
O(5) C(5) 3.597(5) ? . 1_565
O(5) C(7) 3.496(6) ? . 1_565
O(5) C(11) 3.305(7) ? . .
O(5) C(12) 3.165(6) ? . .
O(6) O(4) 3.485(5) ? . 1_454
O(6) C(14) 3.491(5) ? . 1_454
O(6) C(16) 3.480(5) ? . 1_454
O(7) O(3) 3.541(5) ? . 1_455
O(7) O(5) 3.438(6) ? . 1_455
O(7) C(7) 3.485(6) ? . 1_455
O(7) C(11) 3.488(6) ? . 1_455
O(7) C(17) 3.449(6) ? . 1_455
O(7) C(31) 3.392(6) ? . 1_455
O(8) O(2) 3.518(5) ? . 1_454
O(8) C(2) 3.589(6) ? . 1_554
O(8) C(3) 3.346(6) ? . 1_554
O(8) C(4) 3.256(6) ? . 1_554
C(1) O(3) 3.458(7) ? . 1_455
C(1) O(5) 3.541(6) ? . 1_545
C(2) O(8) 3.589(6) ? . 1_556
C(3) O(8) 3.346(6) ? . 1_556
C(4) O(8) 3.256(6) ? . 1_556
C(5) O(5) 3.597(5) ? . 1_545
C(7) O(5) 3.496(6) ? . 1_545
C(7) O(7) 3.485(6) ? . 1_655
C(11) O(3) 3.371(6) ? . 1_455
C(11) O(5) 3.305(7) ? . .
C(11) O(7) 3.488(6) ? . 1_655
C(12) O(5) 3.165(6) ? . .
C(14) O(6) 3.491(5) ? . 1_656
C(16) O(6) 3.480(5) ? . 1_656
C(17) O(1) 3.546(6) ? . 1_565
C(17) O(7) 3.449(6) ? . 1_655
C(18) O(4) 3.591(6) ? . 1_554
C(19) O(4) 3.342(6) ? . 1_554
C(20) O(4) 3.242(6) ? . 1_554
C(23) O(1) 3.467(5) ? . 1_565
C(23) O(3) 3.482(6) ? . 1_455
C(28) O(2) 3.486(5) ? . 1_454
C(30) O(1) 3.189(6) ? . .
C(31) O(1) 3.350(6) ? . .
C(31) O(3) 3.489(6) ? . 1_455
C(31) O(7) 3.392(6) ? . 1_655
C(32) O(2) 3.516(5) ? . 1_454
O(1) H(20) 3.514(5) ? . 1_445
O(1) H(21) 2.954(6) ? . 1_545
O(1) H(25) 2.862 ? . 1_545
O(1) H(27) 2.663(5) ? . 1_545
O(1) H(31) 3.163(6) ? . .
O(1) H(32) 2.667(6) ? . .
O(1) H(33) 3.157(6) ? . .
O(1) H(34) 3.160(7) ? . .
O(2) H(2) 2.982(6) ? . 1_655
O(2) H(18) 3.511(5) ? . 1_655
O(2) H(35) 2.618(5) ? . 1_656
O(3) H(2) 3.228(7) ? . 1_655
O(3) H(10) 2.478(6) ? . 1_655
O(3) H(18) 2.848(5) ? . 1_655
O(3) H(26) 2.658(6) ? . 1_655
O(3) H(31) 3.519(5) ? . 1_655
O(3) H(34) 2.535(6) ? . 1_655
O(4) H(5) 2.862(7) ? . 1_565
O(4) H(15) 3.260(5) ? . 1_455
O(4) H(19) 2.936(6) ? . 1_556
O(4) H(22) 2.882(6) ? . 1_556
O(4) H(24) 2.479(6) ? . 1_556
O(4) H(28) 3.108(6) ? . 1_556
O(4) H(29) 3.599(6) ? . 1_556
O(4) H(30) 3.164 ? . 1_666
O(5) H(1) 3.518(5) ? . 1_665
O(5) H(4) 2.918(6) ? . 1_565
O(5) H(7) 2.855 ? . 1_565
O(5) H(8) 2.706(6) ? . 1_565
O(5) H(10) 3.092(6) ? . .
O(5) H(11) 3.136(7) ? . .
O(5) H(12) 3.151(6) ? . .
O(5) H(13) 2.641(6) ? . .
O(6) H(16) 2.598(5) ? . 1_454
O(6) H(19) 2.948(6) ? . 1_455
O(6) H(29) 3.523(5) ? . 1_455
O(7) H(9) 2.666(6) ? . 1_455
O(7) H(11) 2.537(6) ? . 1_455
O(7) H(12) 3.495(5) ? . 1_455
O(7) H(19) 3.215(7) ? . 1_455
O(7) H(29) 2.833(5) ? . 1_455
O(7) H(33) 2.494(5) ? . 1_455
O(8) H(2) 2.932(6) ? . 1_554
O(8) H(3) 2.897(5) ? . 1_554
O(8) H(6) 2.489(6) ? . 1_554
O(8) H(14) 3.203 ? . 1_444
O(8) H(17) 3.085(6) ? . 1_554
O(8) H(18) 3.526(6) ? . 1_554
O(8) H(23) 2.898(6) ? . 1_545
O(8) H(36) 3.243(5) ? . 1_655
C(1) H(27) 3.091(5) ? . 1_545
C(2) H(7) 3.317 ? . 1_455
C(2) H(8) 3.588(7) ? . 1_455
C(2) H(12) 3.208(6) ? . 1_445
C(2) H(27) 3.114(5) ? . 1_545
C(3) H(12) 3.107(6) ? . 1_445
C(3) H(13) 3.225(8) ? . 1_545
C(3) H(14) 3.488 ? . 1_445
C(3) H(15) 3.210(6) ? . 1_445
C(3) H(26) 3.460(5) ? . 1_545
C(3) H(27) 3.580(5) ? . 1_545
C(4) H(13) 3.027(7) ? . 1_545
C(4) H(30) 3.451 ? . 1_656
C(4) H(35) 2.993(5) ? . 1_656
C(5) H(2) 3.497(7) ? . 1_655
C(5) H(13) 3.098(7) ? . 1_545
C(5) H(35) 3.344(6) ? . 1_656
C(7) H(20) 3.359(6) ? . 1_545
C(7) H(21) 3.263(5) ? . 1_545
C(7) H(31) 3.522(7) ? . 1_655
C(8) H(2) 3.246(7) ? . 1_655
C(8) H(18) 3.344(6) ? . 1_655
C(8) H(26) 3.559(6) ? . 1_655
C(8) H(34) 3.545(6) ? . 1_655
C(9) H(18) 3.478(6) ? . 1_655
C(9) H(35) 3.504(7) ? . 1_656
C(11) H(33) 3.492(5) ? . .
C(11) H(34) 3.322(6) ? . .
C(12) H(1) 3.213(7) ? . 1_665
C(12) H(3) 3.201(6) ? . 1_665
C(12) H(4) 3.443(8) ? . 1_565
C(12) H(5) 3.332(7) ? . 1_565
C(12) H(7) 3.220 ? . 1_565
C(13) H(3) 3.022(6) ? . 1_665
C(13) H(5) 3.337(7) ? . 1_565
C(13) H(23) 3.388(5) ? . 1_656
C(14) H(3) 3.135(6) ? . 1_665
C(14) H(18) 3.306(7) ? . 1_655
C(14) H(23) 3.397(5) ? . 1_656
C(14) H(24) 3.047(5) ? . 1_656
C(14) H(28) 3.323(6) ? . 1_656
C(14) H(35) 3.554(7) ? . 1_656
C(15) H(15) 3.538(7) ? . 1_455
C(15) H(28) 3.567(6) ? . 1_556
C(15) H(35) 3.315(7) ? . 1_656
C(16) H(5) 3.277(7) ? . 1_565
C(16) H(24) 3.550(6) ? . 1_556
C(17) H(8) 3.100(5) ? . 1_565
C(18) H(8) 3.118(6) ? . 1_565
C(18) H(25) 3.355 ? . 1_655
C(18) H(27) 3.568(7) ? . 1_655
C(18) H(31) 3.223(6) ? . 1_665
C(19) H(8) 3.557(5) ? . 1_565
C(19) H(9) 3.494(5) ? . 1_565
C(19) H(30) 3.472 ? . 1_665
C(19) H(31) 3.121(6) ? . 1_665
C(19) H(32) 3.237(7) ? . 1_565
C(19) H(36) 3.241(7) ? . 1_665
C(20) H(14) 3.455 ? . 1_454
C(20) H(16) 2.961(4) ? . 1_454
C(20) H(32) 3.054(7) ? . 1_565
C(21) H(16) 3.292(5) ? . 1_454
C(21) H(19) 3.514(7) ? . 1_455
C(21) H(32) 3.077(7) ? . 1_565
C(23) H(1) 3.348(6) ? . 1_565
C(23) H(4) 3.267(5) ? . 1_565
C(23) H(12) 3.486(7) ? . 1_455
C(24) H(9) 3.527(6) ? . 1_455
C(24) H(11) 3.475(7) ? . 1_455
C(24) H(19) 3.224(8) ? . 1_455
C(24) H(29) 3.341(6) ? . 1_455
C(25) H(16) 3.489(6) ? . 1_454
C(25) H(29) 3.498(7) ? . 1_455
C(27) H(16) 3.321(6) ? . 1_454
C(27) H(17) 3.588(6) ? . 1_554
C(27) H(36) 3.510(7) ? . 1_655
C(28) H(6) 3.568(7) ? . 1_554
C(28) H(23) 3.340(7) ? . 1_545
C(28) H(36) 3.585(6) ? . 1_655
C(29) H(5) 3.401(5) ? . 1_454
C(29) H(22) 3.006(6) ? . 1_445
C(29) H(23) 3.372(7) ? . 1_545
C(30) H(20) 3.240(7) ? . 1_445
C(30) H(21) 3.453(7) ? . 1_545
C(30) H(22) 3.210(6) ? . 1_445
C(30) H(23) 3.370(7) ? . 1_545
C(30) H(25) 3.191 ? . 1_545
C(31) H(10) 3.478(5) ? . .
C(31) H(11) 3.337(6) ? . .
C(32) H(5) 3.465(5) ? . 1_454
C(32) H(6) 3.055(5) ? . 1_454
C(32) H(16) 3.547(7) ? . 1_454
C(32) H(17) 3.311(7) ? . 1_454
C(32) H(22) 3.165(7) ? . 1_445
C(32) H(29) 3.273(7) ? . 1_455
H(1) O(5) 3.518(5) ? . 1_445
H(1) C(12) 3.213(7) ? . 1_445
H(1) C(23) 3.348(6) ? . 1_545
H(1) H(7) 2.747 ? . 1_455
H(1) H(8) 2.980(7) ? . 1_455
H(1) H(12) 2.514(7) ? . 1_445
H(1) H(13) 3.063(7) ? . 1_445
H(1) H(26) 3.311(7) ? . 1_545
H(1) H(27) 2.540(6) ? . 1_545
H(2) O(2) 2.982(6) ? . 1_455
H(2) O(3) 3.228(7) ? . 1_455
H(2) O(8) 2.932(6) ? . 1_556
H(2) C(5) 3.497(7) ? . 1_455
H(2) C(8) 3.246(7) ? . 1_455
H(2) H(7) 2.961 ? . 1_455
H(2) H(8) 3.470(6) ? . 1_455
H(3) O(8) 2.897(5) ? . 1_556
H(3) C(12) 3.201(6) ? . 1_445
H(3) C(13) 3.022(6) ? . 1_445
H(3) C(14) 3.135(6) ? . 1_445
H(3) H(12) 2.645(5) ? . 1_445
H(3) H(13) 3.511(6) ? . 1_445
H(3) H(14) 2.540 ? . 1_445
H(3) H(15) 2.465(6) ? . 1_445
H(3) H(23) 3.477(6) ? . 1_546
H(4) O(5) 2.918(6) ? . 1_545
H(4) C(12) 3.443(8) ? . 1_545
H(4) C(23) 3.267(5) ? . 1_545
H(4) H(10) 3.034(7) ? . 1_545
H(4) H(12) 3.060(7) ? . 1_445
H(4) H(13) 2.575(8) ? . 1_545
H(4) H(15) 3.073(6) ? . 1_445
H(4) H(26) 2.631(5) ? . 1_545
H(4) H(27) 3.064(6) ? . 1_545
H(5) O(4) 2.862(7) ? . 1_545
H(5) C(12) 3.332(7) ? . 1_545
H(5) C(13) 3.337(7) ? . 1_545
H(5) C(16) 3.277(7) ? . 1_545
H(5) C(29) 3.401(5) ? . 1_656
H(5) C(32) 3.465(5) ? . 1_656
H(5) H(13) 2.556(7) ? . 1_545
H(5) H(14) 2.968 ? . 1_545
H(5) H(22) 3.514(7) ? . 1_546
H(5) H(30) 2.713 ? . 1_656
H(5) H(35) 2.994(5) ? . 1_656
H(5) H(36) 3.492(6) ? . 1_656
H(6) O(8) 2.489(6) ? . 1_556
H(6) C(28) 3.568(7) ? . 1_556
H(6) C(32) 3.055(5) ? . 1_656
H(6) H(30) 3.375 ? . 1_656
H(6) H(35) 2.370(5) ? . 1_656
H(6) H(36) 2.970(6) ? . 1_656
H(7) O(5) 2.855 ? . 1_545
H(7) C(2) 3.317 ? . 1_655
H(7) C(12) 3.220 ? . 1_545
H(7) H(1) 2.747 ? . 1_655
H(7) H(2) 2.961 ? . 1_655
H(7) H(12) 3.335 ? . 1_545
H(7) H(13) 2.338 ? . 1_545
H(8) O(5) 2.706(6) ? . 1_545
H(8) C(2) 3.588(7) ? . 1_655
H(8) C(17) 3.100(5) ? . 1_545
H(8) C(18) 3.118(6) ? . 1_545
H(8) C(19) 3.557(5) ? . 1_545
H(8) H(1) 2.980(7) ? . 1_655
H(8) H(2) 3.470(6) ? . 1_655
H(8) H(20) 2.533(6) ? . 1_545
H(8) H(21) 3.031(6) ? . 1_545
H(8) H(31) 3.203(7) ? . 1_655
H(9) O(7) 2.666(6) ? . 1_655
H(9) C(19) 3.494(5) ? . 1_545
H(9) C(24) 3.527(6) ? . 1_655
H(9) H(20) 3.348(7) ? . 1_545
H(9) H(21) 2.656(5) ? . 1_545
H(9) H(31) 3.169(7) ? . 1_655
H(9) H(33) 2.863(7) ? . .
H(10) O(3) 2.478(6) ? . 1_455
H(10) O(5) 3.092(6) ? . .
H(10) C(31) 3.478(5) ? . .
H(10) H(4) 3.034(7) ? . 1_565
H(10) H(15) 3.504(7) ? . 1_455
H(10) H(26) 2.861(7) ? . .
H(10) H(33) 3.340(6) ? . .
H(10) H(34) 2.729(5) ? . .
H(11) O(5) 3.136(7) ? . .
H(11) O(7) 2.537(6) ? . 1_655
H(11) C(24) 3.475(7) ? . 1_655
H(11) C(31) 3.337(6) ? . .
H(11) H(33) 2.755(5) ? . .
H(11) H(34) 3.006(6) ? . .
H(12) O(5) 3.151(6) ? . .
H(12) O(7) 3.495(5) ? . 1_655
H(12) C(2) 3.208(6) ? . 1_665
H(12) C(3) 3.107(6) ? . 1_665
H(12) C(23) 3.486(7) ? . 1_655
H(12) H(1) 2.514(7) ? . 1_665
H(12) H(3) 2.645(5) ? . 1_665
H(12) H(4) 3.060(7) ? . 1_665
H(12) H(7) 3.335 ? . 1_565
H(12) H(26) 3.106(7) ? . 1_655
H(12) H(27) 3.202(7) ? . 1_655
H(13) O(5) 2.641(6) ? . .
H(13) C(3) 3.225(8) ? . 1_565
H(13) C(4) 3.027(7) ? . 1_565
H(13) C(5) 3.098(7) ? . 1_565
H(13) H(1) 3.063(7) ? . 1_665
H(13) H(3) 3.511(6) ? . 1_665
H(13) H(4) 2.575(8) ? . 1_565
H(13) H(5) 2.556(7) ? . 1_565
H(13) H(7) 2.338 ? . 1_565
H(14) O(8) 3.203 ? . 1_666
H(14) C(3) 3.488 ? . 1_665
H(14) C(20) 3.455 ? . 1_656
H(14) H(3) 2.540 ? . 1_665
H(14) H(5) 2.968 ? . 1_565
H(14) H(23) 2.704 ? . 1_656
H(14) H(24) 3.405 ? . 1_656
H(14) H(30) 2.894 ? . 1_666
H(15) O(4) 3.260(5) ? . 1_655
H(15) C(3) 3.210(6) ? . 1_665
H(15) C(15) 3.538(7) ? . 1_655
H(15) H(3) 2.465(6) ? . 1_665
H(15) H(4) 3.073(6) ? . 1_665
H(15) H(10) 3.504(7) ? . 1_655
H(15) H(18) 2.733(7) ? . 1_655
H(15) H(23) 3.415(5) ? . 1_656
H(15) H(24) 2.949(5) ? . 1_656
H(15) H(28) 3.431(6) ? . 1_656
H(16) O(6) 2.598(5) ? . 1_656
H(16) C(20) 2.961(4) ? . 1_656
H(16) C(21) 3.292(5) ? . 1_656
H(16) C(25) 3.489(6) ? . 1_656
H(16) C(27) 3.321(6) ? . 1_656
H(16) C(32) 3.547(7) ? . 1_656
H(16) H(18) 3.319(7) ? . 1_655
H(16) H(23) 2.937(5) ? . 1_656
H(16) H(24) 2.369(5) ? . 1_656
H(16) H(28) 2.452(6) ? . 1_656
H(16) H(35) 2.836(7) ? . 1_656
H(17) O(8) 3.085(6) ? . 1_556
H(17) C(27) 3.588(6) ? . 1_556
H(17) C(32) 3.311(7) ? . 1_656
H(17) H(28) 3.309(6) ? . 1_556
H(17) H(29) 3.273(6) ? . 1_556
H(17) H(35) 2.432(7) ? . 1_656
H(17) H(36) 3.430(7) ? . 1_656
H(18) O(2) 3.511(5) ? . 1_455
H(18) O(3) 2.848(5) ? . 1_455
H(18) O(8) 3.526(6) ? . 1_556
H(18) C(8) 3.344(6) ? . 1_455
H(18) C(9) 3.478(6) ? . 1_455
H(18) C(14) 3.306(7) ? . 1_455
H(18) H(15) 2.733(7) ? . 1_455
H(18) H(16) 3.319(7) ? . 1_455
H(18) H(28) 3.236(6) ? . 1_556
H(19) O(4) 2.936(6) ? . 1_554
H(19) O(6) 2.948(6) ? . 1_655
H(19) O(7) 3.215(7) ? . 1_655
H(19) C(21) 3.514(7) ? . 1_655
H(19) C(24) 3.224(8) ? . 1_655
H(19) H(25) 2.993 ? . 1_655
H(19) H(27) 3.445(6) ? . 1_655
H(20) O(1) 3.514(5) ? . 1_665
H(20) C(7) 3.359(6) ? . 1_565
H(20) C(30) 3.240(7) ? . 1_665
H(20) H(8) 2.533(6) ? . 1_565
H(20) H(9) 3.348(7) ? . 1_565
H(20) H(25) 2.791 ? . 1_655
H(20) H(27) 2.953(7) ? . 1_655
H(20) H(31) 2.536(7) ? . 1_665
H(20) H(32) 3.094(7) ? . 1_665
H(21) O(1) 2.954(6) ? . 1_565
H(21) C(7) 3.263(5) ? . 1_565
H(21) C(30) 3.453(7) ? . 1_565
H(21) H(8) 3.031(6) ? . 1_565
H(21) H(9) 2.656(5) ? . 1_565
H(21) H(31) 3.079(6) ? . 1_665
H(21) H(32) 2.579(7) ? . 1_565
H(21) H(33) 3.090(7) ? . 1_565
H(21) H(36) 3.089(7) ? . 1_665
H(22) O(4) 2.882(6) ? . 1_554
H(22) C(29) 3.006(6) ? . 1_665
H(22) C(30) 3.210(6) ? . 1_665
H(22) C(32) 3.165(7) ? . 1_665
H(22) H(5) 3.514(7) ? . 1_564
H(22) H(30) 2.521 ? . 1_665
H(22) H(31) 2.646(5) ? . 1_665
H(22) H(32) 3.513(6) ? . 1_665
H(22) H(36) 2.507(7) ? . 1_665
H(23) O(8) 2.898(6) ? . 1_565
H(23) C(13) 3.388(5) ? . 1_454
H(23) C(14) 3.397(5) ? . 1_454
H(23) C(28) 3.340(7) ? . 1_565
H(23) C(29) 3.372(7) ? . 1_565
H(23) C(30) 3.370(7) ? . 1_565
H(23) H(3) 3.477(6) ? . 1_564
H(23) H(14) 2.704 ? . 1_454
H(23) H(15) 3.415(5) ? . 1_454
H(23) H(16) 2.937(5) ? . 1_454
H(23) H(30) 3.003 ? . 1_565
H(23) H(32) 2.595(6) ? . 1_565
H(24) O(4) 2.479(6) ? . 1_554
H(24) C(14) 3.047(5) ? . 1_454
H(24) C(16) 3.550(6) ? . 1_554
H(24) H(14) 3.405 ? . 1_454
H(24) H(15) 2.949(5) ? . 1_454
H(24) H(16) 2.369(5) ? . 1_454
H(25) O(1) 2.862 ? . 1_565
H(25) C(18) 3.355 ? . 1_455
H(25) C(30) 3.191 ? . 1_565
H(25) H(19) 2.993 ? . 1_455
H(25) H(20) 2.791 ? . 1_455
H(25) H(31) 3.319 ? . 1_565
H(25) H(32) 2.306 ? . 1_565
H(26) O(3) 2.658(6) ? . 1_455
H(26) C(3) 3.460(5) ? . 1_565
H(26) C(8) 3.559(6) ? . 1_455
H(26) H(1) 3.311(7) ? . 1_565
H(26) H(4) 2.631(5) ? . 1_565
H(26) H(10) 2.861(7) ? . .
H(26) H(12) 3.106(7) ? . 1_455
H(27) O(1) 2.663(5) ? . 1_565
H(27) C(1) 3.091(5) ? . 1_565
H(27) C(2) 3.114(5) ? . 1_565
H(27) C(3) 3.580(5) ? . 1_565
H(27) C(18) 3.568(7) ? . 1_455
H(27) H(1) 2.540(6) ? . 1_565
H(27) H(4) 3.064(6) ? . 1_565
H(27) H(12) 3.202(7) ? . 1_455
H(27) H(19) 3.445(6) ? . 1_455
H(27) H(20) 2.953(7) ? . 1_455
H(28) O(4) 3.108(6) ? . 1_554
H(28) C(14) 3.323(6) ? . 1_454
H(28) C(15) 3.567(6) ? . 1_554
H(28) H(15) 3.431(6) ? . 1_454
H(28) H(16) 2.452(6) ? . 1_454
H(28) H(17) 3.309(6) ? . 1_554
H(28) H(18) 3.236(6) ? . 1_554
H(29) O(4) 3.599(6) ? . 1_554
H(29) O(6) 3.523(5) ? . 1_655
H(29) O(7) 2.833(5) ? . 1_655
H(29) C(24) 3.341(6) ? . 1_655
H(29) C(25) 3.498(7) ? . 1_655
H(29) C(32) 3.273(7) ? . 1_655
H(29) H(17) 3.273(6) ? . 1_554
H(29) H(35) 3.295(7) ? . 1_655
H(29) H(36) 2.688(7) ? . 1_655
H(30) O(4) 3.164 ? . 1_444
H(30) C(4) 3.451 ? . 1_454
H(30) C(19) 3.472 ? . 1_445
H(30) H(5) 2.713 ? . 1_454
H(30) H(6) 3.375 ? . 1_454
H(30) H(14) 2.894 ? . 1_444
H(30) H(22) 2.521 ? . 1_445
H(30) H(23) 3.003 ? . 1_545
H(31) O(1) 3.163(6) ? . .
H(31) O(3) 3.519(5) ? . 1_455
H(31) C(7) 3.522(7) ? . 1_455
H(31) C(18) 3.223(6) ? . 1_445
H(31) C(19) 3.121(6) ? . 1_445
H(31) H(8) 3.203(7) ? . 1_455
H(31) H(9) 3.169(7) ? . 1_455
H(31) H(20) 2.536(7) ? . 1_445
H(31) H(21) 3.079(6) ? . 1_445
H(31) H(22) 2.646(5) ? . 1_445
H(31) H(25) 3.319 ? . 1_545
H(32) O(1) 2.667(6) ? . .
H(32) C(19) 3.237(7) ? . 1_545
H(32) C(20) 3.054(7) ? . 1_545
H(32) C(21) 3.077(7) ? . 1_545
H(32) H(20) 3.094(7) ? . 1_445
H(32) H(21) 2.579(7) ? . 1_545
H(32) H(22) 3.513(6) ? . 1_445
H(32) H(23) 2.595(6) ? . 1_545
H(32) H(25) 2.306 ? . 1_545
H(33) O(1) 3.157(6) ? . .
H(33) O(7) 2.494(5) ? . 1_655
H(33) C(11) 3.492(5) ? . .
H(33) H(9) 2.863(7) ? . .
H(33) H(10) 3.340(6) ? . .
H(33) H(11) 2.755(5) ? . .
H(33) H(21) 3.090(7) ? . 1_545
H(33) H(36) 3.471(7) ? . 1_655
H(34) O(1) 3.160(7) ? . .
H(34) O(3) 2.535(6) ? . 1_455
H(34) C(8) 3.545(6) ? . 1_455
H(34) C(11) 3.322(6) ? . .
H(34) H(10) 2.729(5) ? . .
H(34) H(11) 3.006(6) ? . .
H(35) O(2) 2.618(5) ? . 1_454
H(35) C(4) 2.993(5) ? . 1_454
H(35) C(5) 3.344(6) ? . 1_454
H(35) C(9) 3.504(7) ? . 1_454
H(35) C(14) 3.554(7) ? . 1_454
H(35) C(15) 3.315(7) ? . 1_454
H(35) H(5) 2.994(5) ? . 1_454
H(35) H(6) 2.370(5) ? . 1_454
H(35) H(16) 2.836(7) ? . 1_454
H(35) H(17) 2.432(7) ? . 1_454
H(35) H(29) 3.295(7) ? . 1_455
H(36) O(8) 3.243(5) ? . 1_455
H(36) C(19) 3.241(7) ? . 1_445
H(36) C(27) 3.510(7) ? . 1_455
H(36) C(28) 3.585(6) ? . 1_455
H(36) H(5) 3.492(6) ? . 1_454
H(36) H(6) 2.970(6) ? . 1_454
H(36) H(17) 3.430(7) ? . 1_454
H(36) H(21) 3.089(7) ? . 1_445
H(36) H(22) 2.507(7) ? . 1_445
H(36) H(29) 2.688(7) ? . 1_455
H(36) H(33) 3.471(7) ? . 1_455

loop_
_geom_torsion_atom_site_label_1
_geom_torsion_atom_site_label_2
_geom_torsion_atom_site_label_3
_geom_torsion_atom_site_label_4
_geom_torsion
_geom_torsion_publ_flag
_geom_torsion_site_symmetry_1
_geom_torsion_site_symmetry_2
_geom_torsion_site_symmetry_3
_geom_torsion_site_symmetry_4
C(5) O(2) C(9) C(8) -67.9(4) ? . . . .
C(5) O(2) C(9) C(10) 37.2(4) ? . . . .
C(5) O(2) C(9) C(14) 159.9(3) ? . . . .
C(9) O(2) C(5) C(4) -131.4(4) ? . . . .
C(9) O(2) C(5) C(6) -3.1(4) ? . . . .
C(21) O(6) C(25) C(24) 71.7(4) ? . . . .
C(21) O(6) C(25) C(26) -35.0(4) ? . . . .
C(21) O(6) C(25) C(32) -159.2(4) ? . . . .
C(25) O(6) C(21) C(20) 128.1(4) ? . . . .
C(25) O(6) C(21) C(22) 0.5(4) ? . . . .
O(1) C(1) C(2) C(3) 126.9(5) ? . . . .
O(1) C(1) C(6) C(5) -140.2(5) ? . . . .
O(1) C(1) C(6) C(7) -18.5(7) ? . . . .
O(1) C(1) C(6) C(10) 99.3(5) ? . . . .
C(2) C(1) C(6) C(5) 36.5(6) ? . . . .
C(2) C(1) C(6) C(7) 158.2(4) ? . . . .
C(2) C(1) C(6) C(10) -84.0(5) ? . . . .
C(6) C(1) C(2) C(3) -49.8(5) ? . . . .
C(1) C(2) C(3) C(4) 60.6(4) ? . . . .
C(2) C(3) C(4) C(5) -56.7(5) ? . . . .
C(3) C(4) C(5) O(2) 164.8(4) ? . . . .
C(3) C(4) C(5) C(6) 44.5(5) ? . . . .
O(2) C(5) C(6) C(1) -158.6(3) ? . . . .
O(2) C(5) C(6) C(7) 74.3(4) ? . . . .
O(2) C(5) C(6) C(10) -31.5(4) ? . . . .
C(4) C(5) C(6) C(1) -34.2(5) ? . . . .
C(4) C(5) C(6) C(7) -161.3(3) ? . . . .
C(4) C(5) C(6) C(10) 92.8(4) ? . . . .
C(1) C(6) C(7) C(8) 164.5(4) ? . . . .
C(1) C(6) C(10) C(9) 176.0(4) ? . . . .
C(1) C(6) C(10) C(11) -72.3(5) ? . . . .
C(1) C(6) C(10) C(15) 64.9(5) ? . . . .
C(5) C(6) C(7) C(8) -68.2(4) ? . . . .
C(5) C(6) C(10) C(9) 49.2(4) ? . . . .
C(5) C(6) C(10) C(11) 160.9(3) ? . . . .
C(5) C(6) C(10) C(15) -61.9(5) ? . . . .
C(7) C(6) C(10) C(9) -59.0(3) ? . . . .
C(7) C(6) C(10) C(11) 52.7(4) ? . . . .
C(7) C(6) C(10) C(15) -170.1(3) ? . . . .
C(10) C(6) C(7) C(8) 39.0(4) ? . . . .
C(6) C(7) C(8) O(3) 178.3(5) ? . . . .
C(6) C(7) C(8) C(9) -1.7(5) ? . . . .
O(3) C(8) C(9) O(2) -108.5(5) ? . . . .
O(3) C(8) C(9) C(10) 143.6(5) ? . . . .
O(3) C(8) C(9) C(14) 19.3(8) ? . . . .
C(7) C(8) C(9) O(2) 71.5(4) ? . . . .
C(7) C(8) C(9) C(10) -36.4(4) ? . . . .
C(7) C(8) C(9) C(14) -160.7(4) ? . . . .
O(2) C(9) C(10) C(6) -52.1(3) ? . . . .
O(2) C(9) C(10) C(11) -172.6(3) ? . . . .
O(2) C(9) C(10) C(15) 72.0(4) ? . . . .
O(2) C(9) C(14) C(13) -130.4(4) ? . . . .
C(8) C(9) C(10) C(6) 56.6(3) ? . . . .
C(8) C(9) C(10) C(11) -63.9(4) ? . . . .
C(8) C(9) C(10) C(15) -179.2(3) ? . . . .
C(8) C(9) C(14) C(13) 105.2(4) ? . . . .
C(10) C(9) C(14) C(13) -12.8(5) ? . . . .
C(14) C(9) C(10) C(6) -174.4(3) ? . . . .
C(14) C(9) C(10) C(11) 65.1(4) ? . . . .
C(14) C(9) C(10) C(15) -50.2(5) ? . . . .
C(6) C(10) C(11) C(12) -147.0(4) ? . . . .
C(6) C(10) C(15) C(16) 166.5(3) ? . . . .
C(9) C(10) C(11) C(12) -45.6(5) ? . . . .
C(9) C(10) C(15) C(16) 64.3(4) ? . . . .
C(11) C(10) C(15) C(16) -52.1(4) ? . . . .
C(15) C(10) C(11) C(12) 70.0(4) ? . . . .
C(10) C(11) C(12) C(13) -16.5(5) ? . . . .
C(11) C(12) C(13) C(14) 70.5(5) ? . . . .
C(11) C(12) C(13) C(16) -48.3(5) ? . . . .
C(12) C(13) C(14) C(9) -51.8(4) ? . . . .
C(12) C(13) C(16) O(4) -111.2(5) ? . . . .
C(12) C(13) C(16) C(15) 67.8(5) ? . . . .
C(14) C(13) C(16) O(4) 130.8(5) ? . . . .
C(14) C(13) C(16) C(15) -50.2(4) ? . . . .
C(16) C(13) C(14) C(9) 64.5(4) ? . . . .
C(10) C(15) C(16) O(4) 163.9(4) ? . . . .
C(10) C(15) C(16) C(13) -15.2(5) ? . . . .
O(5) C(17) C(18) C(19) -127.8(5) ? . . . .
O(5) C(17) C(22) C(21) 141.5(4) ? . . . .
O(5) C(17) C(22) C(23) 23.2(7) ? . . . .
O(5) C(17) C(22) C(26) -99.4(5) ? . . . .
C(18) C(17) C(22) C(21) -37.7(5) ? . . . .
C(18) C(17) C(22) C(23) -156.0(4) ? . . . .
C(18) C(17) C(22) C(26) 81.5(5) ? . . . .
C(22) C(17) C(18) C(19) 51.3(5) ? . . . .
C(17) C(18) C(19) C(20) -61.2(4) ? . . . .
C(18) C(19) C(20) C(21) 58.6(5) ? . . . .
C(19) C(20) C(21) O(6) -165.9(4) ? . . . .
C(19) C(20) C(21) C(22) -46.4(5) ? . . . .
O(6) C(21) C(22) C(17) 161.5(3) ? . . . .
O(6) C(21) C(22) C(23) -72.8(3) ? . . . .
O(6) C(21) C(22) C(26) 31.1(4) ? . . . .
C(20) C(21) C(22) C(17) 36.2(5) ? . . . .
C(20) C(21) C(22) C(23) 161.9(3) ? . . . .
C(20) C(21) C(22) C(26) -94.1(4) ? . . . .
C(17) C(22) C(23) C(24) -166.9(4) ? . . . .
C(17) C(22) C(26) C(25) -174.5(4) ? . . . .
C(17) C(22) C(26) C(27) -57.2(6) ? . . . .
C(17) C(22) C(26) C(31) 70.0(5) ? . . . .
C(21) C(22) C(23) C(24) 69.7(4) ? . . . .
C(21) C(22) C(26) C(25) -49.7(4) ? . . . .
C(21) C(22) C(26) C(27) 67.6(5) ? . . . .
C(21) C(22) C(26) C(31) -165.3(3) ? . . . .
C(23) C(22) C(26) C(25) 55.9(4) ? . . . .
C(23) C(22) C(26) C(27) 173.2(4) ? . . . .
C(23) C(22) C(26) C(31) -59.7(5) ? . . . .
C(26) C(22) C(23) C(24) -34.2(4) ? . . . .
C(22) C(23) C(24) O(7) 179.3(5) ? . . . .
C(22) C(23) C(24) C(25) 0.4(5) ? . . . .
O(7) C(24) C(25) O(6) 108.0(5) ? . . . .
O(7) C(24) C(25) C(26) -142.8(5) ? . . . .
O(7) C(24) C(25) C(32) -16.6(8) ? . . . .
C(23) C(24) C(25) O(6) -72.9(4) ? . . . .
C(23) C(24) C(25) C(26) 36.3(4) ? . . . .
C(23) C(24) C(25) C(32) 162.4(4) ? . . . .
O(6) C(25) C(26) C(22) 52.2(3) ? . . . .
O(6) C(25) C(26) C(27) -73.4(4) ? . . . .
O(6) C(25) C(26) C(31) 171.7(3) ? . . . .
O(6) C(25) C(32) C(29) 132.2(4) ? . . . .
C(24) C(25) C(26) C(22) -55.6(4) ? . . . .
C(24) C(25) C(26) C(27) 178.7(3) ? . . . .
C(24) C(25) C(26) C(31) 63.8(4) ? . . . .
C(24) C(25) C(32) C(29) -107.3(5) ? . . . .
C(26) C(25) C(32) C(29) 12.9(5) ? . . . .
C(32) C(25) C(26) C(22) 175.1(4) ? . . . .
C(32) C(25) C(26) C(27) 49.4(5) ? . . . .
C(32) C(25) C(26) C(31) -65.4(5) ? . . . .
C(22) C(26) C(27) C(28) -171.4(4) ? . . . .
C(22) C(26) C(31) C(30) 153.0(4) ? . . . .
C(25) C(26) C(27) C(28) -62.5(5) ? . . . .
C(25) C(26) C(31) C(30) 47.2(5) ? . . . .
C(27) C(26) C(31) C(30) -71.7(4) ? . . . .
C(31) C(26) C(27) C(28) 56.5(4) ? . . . .
C(26) C(27) C(28) O(8) -165.6(4) ? . . . .
C(26) C(27) C(28) C(29) 10.5(5) ? . . . .
O(8) C(28) C(29) C(30) 110.3(5) ? . . . .
O(8) C(28) C(29) C(32) -133.6(4) ? . . . .
C(27) C(28) C(29) C(30) -65.7(5) ? . . . .
C(27) C(28) C(29) C(32) 50.4(4) ? . . . .
C(28) C(29) C(30) C(31) 48.7(5) ? . . . .
C(28) C(29) C(32) C(25) -63.4(4) ? . . . .
C(30) C(29) C(32) C(25) 50.7(4) ? . . . .
C(32) C(29) C(30) C(31) -67.3(4) ? . . . .
C(29) C(30) C(31) C(26) 16.1(5) ? . . . .
